data_4026197
loop_
_publ_author_name
'Yulia A. Getmanenko'
'Chad Risko'
'Paul Tongwa'
'Eung-Gun Kim'
'Hong Li'
'Bhupinder Sandhu'
'Tatiana Timofeeva'
'Jean-Luc Br\'edas'
'Seth R. Marder'

_publ_section_title
;
 Mono- and Dicarbonyl-Bridged Tricyclic Heterocyclic Acceptors: Synthesis
 and Electronic Properties
;
_journal_name_full 'Journal of Organic Chemistry'
_journal_page_first 2660
_journal_page_last 2671
_journal_paper_doi 10.1021/jo102502u
_journal_volume 76
_journal_year 2011
_chemical_formula_moiety 'C25 H42 N2 O S2 Si2'
_chemical_formula_sum 'C25 H42 N2 O S2 Si2'
_chemical_formula_weight 506.91
_chemical_name_common
;
  2,6-Bis(triisopropylsilyl)-cyclopenta[2,1-b;3,4-b']dithiazole-4-one
;
_chemical_name_systematic
;
  2,6-Bis(triisopropylsilyl)-cyclopenta[2,1-b;3,4-b']dithiazole-4-one
;
_space_group_IT_number 114
_symmetry_cell_setting tetragonal
_symmetry_space_group_name_Hall 'P -4 2n'
_symmetry_space_group_name_H-M 'P -4 21 c'
_atom_sites_solution_hydrogens mixed
_atom_sites_solution_primary direct
_atom_sites_solution_secondary difmap
_audit_creation_method SHELXL-97
_cell_angle_alpha 90.00
_cell_angle_beta 90.00
_cell_angle_gamma 90.00
_cell_formula_units_Z 4
_cell_length_a 14.4658(19)
_cell_length_b 14.4658(19)
_cell_length_c 13.4820(18)
_cell_measurement_reflns_used 3685
_cell_measurement_temperature 100(2)
_cell_measurement_theta_max 25.39
_cell_measurement_theta_min 2.82
_cell_volume 2821.2(6)
_computing_cell_refinement 'SAINTPlus, v. 6.2 (Bruker, 2001)'
_computing_data_collection 'APEX2 (Bruker, 2005)'
_computing_data_reduction 'SAINTPlus, v. 6.2 (Bruker, 2001)'
_computing_molecular_graphics 'SHELXTL (Sheldrick, 2008)'
_computing_publication_material 'SHELXTL (Sheldrick, 2008)'
_computing_structure_refinement 'SHELXL-97 (Sheldrick, 2008)'
_computing_structure_solution 'SHELXS-97 (Sheldrick, 2008)'
_diffrn_ambient_temperature 100(2)
_diffrn_measured_fraction_theta_full 0.996
_diffrn_measured_fraction_theta_max 0.996
_diffrn_measurement_device_type 'Bruker APEX-II CCD'
_diffrn_measurement_method '\f and \w scans'
_diffrn_radiation_monochromator graphite
_diffrn_radiation_source 'fine-focus sealed tube'
_diffrn_radiation_type MoK\a
_diffrn_radiation_wavelength 0.71073
_diffrn_reflns_av_R_equivalents 0.0781
_diffrn_reflns_av_sigmaI/netI 0.0308
_diffrn_reflns_limit_h_max 17
_diffrn_reflns_limit_h_min -17
_diffrn_reflns_limit_k_max 17
_diffrn_reflns_limit_k_min -17
_diffrn_reflns_limit_l_max 16
_diffrn_reflns_limit_l_min -16
_diffrn_reflns_number 32630
_diffrn_reflns_theta_full 25.99
_diffrn_reflns_theta_max 25.99
_diffrn_reflns_theta_min 1.99
_exptl_absorpt_coefficient_mu 0.293
_exptl_absorpt_correction_T_max 0.9713
_exptl_absorpt_correction_T_min 0.9171
_exptl_absorpt_correction_type multi-scan
_exptl_absorpt_process_details 'SADABS (Sheldrick, 2003)'
_exptl_crystal_colour red
_exptl_crystal_density_diffrn 1.193
_exptl_crystal_description block
_exptl_crystal_F_000 1096
_exptl_crystal_size_max 0.30
_exptl_crystal_size_mid 0.20
_exptl_crystal_size_min 0.10
_refine_diff_density_max 0.635
_refine_diff_density_min -0.178
_refine_diff_density_rms 0.053
_refine_ls_abs_structure_details 'Flack H D (1983), Acta Cryst. A39, 876-881'
_refine_ls_abs_structure_Flack 0.36(10)
_refine_ls_extinction_method none
_refine_ls_goodness_of_fit_ref 0.964
_refine_ls_hydrogen_treatment constr
_refine_ls_matrix_type full
_refine_ls_number_parameters 153
_refine_ls_number_reflns 2771
_refine_ls_number_restraints 0
_refine_ls_restrained_S_all 0.964
_refine_ls_R_factor_all 0.0401
_refine_ls_R_factor_gt 0.0344
_refine_ls_shift/su_max 0.000
_refine_ls_shift/su_mean 0.000
_refine_ls_structure_factor_coef Fsqd
_refine_ls_weighting_details 'calc w=1/[\s^2^(Fo^2^)+(0.0587P)^2^+1.2890P] where P=(Fo^2^+2Fc^2^)/3'
_refine_ls_weighting_scheme calc
_refine_ls_wR_factor_gt 0.0877
_refine_ls_wR_factor_ref 0.0929
_reflns_number_gt 2527
_reflns_number_total 2771
_reflns_threshold_expression >2sigma(I)
_cod_data_source_file jo102502u_si_002.cif
_cod_data_source_block str1
_cod_database_code 4026197

loop_
_symmetry_equiv_pos_as_xyz
'x, y, z'
'-x, -y, z'
'y, -x, -z'
'-y, x, -z'
'-x+1/2, y+1/2, -z+1/2'
'x+1/2, -y+1/2, -z+1/2'
'-y+1/2, -x+1/2, z+1/2'
'y+1/2, x+1/2, z+1/2'

loop_
_atom_site_label
_atom_site_type_symbol
_atom_site_fract_x
_atom_site_fract_y
_atom_site_fract_z
_atom_site_U_iso_or_equiv
_atom_site_adp_type
_atom_site_occupancy
_atom_site_symmetry_multiplicity
_atom_site_calc_flag
_atom_site_refinement_flags
Si1 Si -0.23085(4) -0.22059(4) -0.29536(5) 0.01484(15) Uani 1 1 d .
S1 S -0.38538(4) -0.08624(4) -0.20005(5) 0.01701(14) Uani 1 1 d .
O1 O -0.5000 0.0000 -0.53380(17) 0.0225(5) Uani 1 2 d S
N1 N -0.36225(13) -0.10402(13) -0.38971(15) 0.0171(4) Uani 1 1 d .
C1 C -0.5000 0.0000 -0.4446(3) 0.0158(6) Uani 1 2 d S
C2 C -0.43424(16) -0.04791(15) -0.37408(18) 0.0173(5) Uani 1 1 d .
C3 C -0.45863(15) -0.03000(15) -0.27794(17) 0.0161(5) Uani 1 1 d .
C4 C -0.32623(14) -0.13168(14) -0.3034(2) 0.0165(4) Uani 1 1 d .
C5 C -0.28981(15) -0.33722(15) -0.29572(18) 0.0188(4) Uani 1 1 d .
H5A H -0.2404 -0.3856 -0.2961 0.023 Uiso 1 1 calc R
C6 C -0.3478(2) -0.34980(19) -0.3907(2) 0.0260(6) Uani 1 1 d .
H6A H -0.3799 -0.4094 -0.3882 0.039 Uiso 1 1 calc R
H6B H -0.3070 -0.3482 -0.4488 0.039 Uiso 1 1 calc R
H6C H -0.3933 -0.2998 -0.3955 0.039 Uiso 1 1 calc R
C7 C -0.34889(18) -0.35284(17) -0.2039(2) 0.0257(5) Uani 1 1 d .
H7A H -0.3778 -0.4140 -0.2075 0.039 Uiso 1 1 calc R
H7B H -0.3970 -0.3053 -0.2004 0.039 Uiso 1 1 calc R
H7C H -0.3099 -0.3493 -0.1446 0.039 Uiso 1 1 calc R
C8 C -0.16910(17) -0.20277(17) -0.17342(17) 0.0185(5) Uani 1 1 d .
H8A H -0.2174 -0.2057 -0.1204 0.022 Uiso 1 1 calc R
C9 C -0.1220(2) -0.10819(19) -0.1637(2) 0.0285(6) Uani 1 1 d .
H9A H -0.0991 -0.1003 -0.0958 0.043 Uiso 1 1 calc R
H9B H -0.1667 -0.0593 -0.1788 0.043 Uiso 1 1 calc R
H9C H -0.0702 -0.1045 -0.2103 0.043 Uiso 1 1 calc R
C10 C -0.10011(19) -0.28053(19) -0.15147(18) 0.0258(6) Uani 1 1 d .
H10A H -0.0740 -0.2719 -0.0850 0.039 Uiso 1 1 calc R
H10B H -0.0503 -0.2792 -0.2007 0.039 Uiso 1 1 calc R
H10C H -0.1319 -0.3403 -0.1546 0.039 Uiso 1 1 calc R
C11 C -0.16151(17) -0.20541(18) -0.41276(17) 0.0183(5) Uani 1 1 d .
H11A H -0.2069 -0.2112 -0.4684 0.022 Uiso 1 1 calc R
C12 C -0.1177(2) -0.10924(19) -0.42453(19) 0.0257(6) Uani 1 1 d .
H12A H -0.0968 -0.1011 -0.4931 0.039 Uiso 1 1 calc R
H12B H -0.0648 -0.1036 -0.3795 0.039 Uiso 1 1 calc R
H12C H -0.1636 -0.0617 -0.4084 0.039 Uiso 1 1 calc R
C13 C -0.09037(19) -0.2824(2) -0.42939(19) 0.0276(6) Uani 1 1 d .
H13A H -0.0636 -0.2764 -0.4959 0.041 Uiso 1 1 calc R
H13B H -0.1208 -0.3427 -0.4233 0.041 Uiso 1 1 calc R
H13C H -0.0412 -0.2775 -0.3796 0.041 Uiso 1 1 calc R

loop_
_atom_site_aniso_label
_atom_site_aniso_U_11
_atom_site_aniso_U_22
_atom_site_aniso_U_33
_atom_site_aniso_U_23
_atom_site_aniso_U_13
_atom_site_aniso_U_12
Si1 0.0143(3) 0.0146(3) 0.0156(3) 0.0006(3) 0.0008(3) 0.0043(2)
S1 0.0159(3) 0.0181(3) 0.0170(3) 0.0000(2) 0.0007(2) 0.0053(2)
O1 0.0245(14) 0.0244(14) 0.0186(13) 0.000 0.000 0.0072(10)
N1 0.0183(10) 0.0152(10) 0.0179(10) 0.0027(8) -0.0011(8) -0.0044(8)
C1 0.0103(16) 0.0127(16) 0.0244(17) 0.000 0.000 0.0014(11)
C2 0.0157(12) 0.0167(11) 0.0196(11) 0.0007(9) -0.0012(10) -0.0017(9)
C3 0.0137(11) 0.0141(11) 0.0205(12) 0.0000(9) 0.0006(9) 0.0021(9)
C4 0.0137(10) 0.0156(10) 0.0201(10) -0.0002(10) 0.0036(10) 0.0009(8)
C5 0.0205(11) 0.0167(10) 0.0192(10) 0.0008(10) -0.0002(11) 0.0031(8)
C6 0.0296(14) 0.0227(13) 0.0257(14) 0.0010(11) -0.0041(12) -0.0056(12)
C7 0.0314(13) 0.0237(12) 0.0221(12) 0.0026(12) 0.0047(13) -0.0043(11)
C8 0.0180(12) 0.0175(12) 0.0200(11) 0.0013(9) 0.0023(9) 0.0049(10)
C9 0.0360(16) 0.0238(14) 0.0256(13) -0.0001(11) -0.0080(11) -0.0040(12)
C10 0.0263(14) 0.0268(14) 0.0243(12) 0.0002(11) -0.0051(10) 0.0092(12)
C11 0.0165(11) 0.0213(13) 0.0170(11) 0.0005(10) 0.0018(9) -0.0003(11)
C12 0.0268(14) 0.0252(14) 0.0251(13) 0.0013(11) 0.0090(11) -0.0027(12)
C13 0.0268(14) 0.0281(14) 0.0279(13) -0.0004(11) 0.0087(11) 0.0082(13)

loop_
_atom_type_symbol
_atom_type_description
_atom_type_scat_dispersion_real
_atom_type_scat_dispersion_imag
_atom_type_scat_source
C C 0.0033 0.0016 'International Tables Vol C Tables 4.2.6.8 and 6.1.1.4'
H H 0.0000 0.0000 'International Tables Vol C Tables 4.2.6.8 and 6.1.1.4'
N N 0.0061 0.0033 'International Tables Vol C Tables 4.2.6.8 and 6.1.1.4'
O O 0.0106 0.0060 'International Tables Vol C Tables 4.2.6.8 and 6.1.1.4'
Si Si 0.0817 0.0704 'International Tables Vol C Tables 4.2.6.8 and 6.1.1.4'
S S 0.1246 0.1234 'International Tables Vol C Tables 4.2.6.8 and 6.1.1.4'

loop_
_geom_angle_atom_site_label_1
_geom_angle_atom_site_label_2
_geom_angle_atom_site_label_3
_geom_angle
_geom_angle_site_symmetry_1
_geom_angle_site_symmetry_3
C8 Si1 C11 117.58(10) . .
C8 Si1 C4 107.58(11) . .
C11 Si1 C4 105.14(11) . .
C8 Si1 C5 109.72(11) . .
C11 Si1 C5 109.97(11) . .
C4 Si1 C5 106.13(10) . .
C3 S1 C4 89.60(11) . .
C2 N1 C4 110.4(2) . .
O1 C1 C2 128.92(13) . .
O1 C1 C2 128.92(13) . 2_455
C2 C1 C2 102.2(3) . 2_455
N1 C2 C3 117.7(2) . .
N1 C2 C1 132.0(2) . .
C3 C2 C1 110.3(2) . .
C2 C3 C3 108.66(13) . 2_455
C2 C3 S1 109.51(16) . .
C3 C3 S1 141.80(8) 2_455 .
N1 C4 S1 112.79(16) . .
N1 C4 Si1 122.56(18) . .
S1 C4 Si1 124.30(15) . .
C7 C5 C6 110.67(19) . .
C7 C5 Si1 112.57(16) . .
C6 C5 Si1 110.67(16) . .
C7 C5 H5A 107.6 . .
C6 C5 H5A 107.6 . .
Si1 C5 H5A 107.6 . .
C5 C6 H6A 109.5 . .
C5 C6 H6B 109.5 . .
H6A C6 H6B 109.5 . .
C5 C6 H6C 109.5 . .
H6A C6 H6C 109.5 . .
H6B C6 H6C 109.5 . .
C5 C7 H7A 109.5 . .
C5 C7 H7B 109.5 . .
H7A C7 H7B 109.5 . .
C5 C7 H7C 109.5 . .
H7A C7 H7C 109.5 . .
H7B C7 H7C 109.5 . .
C10 C8 C9 110.4(2) . .
C10 C8 Si1 112.08(17) . .
C9 C8 Si1 113.96(16) . .
C10 C8 H8A 106.6 . .
C9 C8 H8A 106.6 . .
Si1 C8 H8A 106.6 . .
C8 C9 H9A 109.5 . .
C8 C9 H9B 109.5 . .
H9A C9 H9B 109.5 . .
C8 C9 H9C 109.5 . .
H9A C9 H9C 109.5 . .
H9B C9 H9C 109.5 . .
C8 C10 H10A 109.5 . .
C8 C10 H10B 109.5 . .
H10A C10 H10B 109.5 . .
C8 C10 H10C 109.5 . .
H10A C10 H10C 109.5 . .
H10B C10 H10C 109.5 . .
C12 C11 C13 111.5(2) . .
C12 C11 Si1 114.27(17) . .
C13 C11 Si1 113.26(17) . .
C12 C11 H11A 105.7 . .
C13 C11 H11A 105.7 . .
Si1 C11 H11A 105.7 . .
C11 C12 H12A 109.5 . .
C11 C12 H12B 109.5 . .
H12A C12 H12B 109.5 . .
C11 C12 H12C 109.5 . .
H12A C12 H12C 109.5 . .
H12B C12 H12C 109.5 . .
C11 C13 H13A 109.5 . .
C11 C13 H13B 109.5 . .
H13A C13 H13B 109.5 . .
C11 C13 H13C 109.5 . .
H13A C13 H13C 109.5 . .
H13B C13 H13C 109.5 . .

loop_
_geom_bond_atom_site_label_1
_geom_bond_atom_site_label_2
_geom_bond_distance
_geom_bond_site_symmetry_2
Si1 C8 1.889(2) .
Si1 C11 1.887(2) .
Si1 C4 1.889(2) .
Si1 C5 1.891(2) .
S1 C3 1.699(2) .
S1 C4 1.762(2) .
O1 C1 1.203(4) .
N1 C2 1.337(3) .
N1 C4 1.337(3) .
C1 C2 1.513(3) .
C1 C2 1.513(3) 2_455
C2 C3 1.368(3) .
C3 C3 1.478(4) 2_455
C5 C7 1.521(3) .
C5 C6 1.542(3) .
C5 H5A 1.0000 .
C6 H6A 0.9800 .
C6 H6B 0.9800 .
C6 H6C 0.9800 .
C7 H7A 0.9800 .
C7 H7B 0.9800 .
C7 H7C 0.9800 .
C8 C10 1.533(3) .
C8 C9 1.534(4) .
C8 H8A 1.0000 .
C9 H9A 0.9800 .
C9 H9B 0.9800 .
C9 H9C 0.9800 .
C10 H10A 0.9800 .
C10 H10B 0.9800 .
C10 H10C 0.9800 .
C11 C12 1.537(4) .
C11 C13 1.533(4) .
C11 H11A 1.0000 .
C12 H12A 0.9800 .
C12 H12B 0.9800 .
C12 H12C 0.9800 .
C13 H13A 0.9800 .
C13 H13B 0.9800 .
C13 H13C 0.9800 .

loop_
_geom_torsion_atom_site_label_1
_geom_torsion_atom_site_label_2
_geom_torsion_atom_site_label_3
_geom_torsion_atom_site_label_4
_geom_torsion
_geom_torsion_site_symmetry_1
_geom_torsion_site_symmetry_4
C4 N1 C2 C3 -0.8(3) . .
C4 N1 C2 C1 -178.3(2) . .
O1 C1 C2 N1 -2.5(3) . .
C2 C1 C2 N1 177.5(3) 2_455 .
O1 C1 C2 C3 179.93(12) . .
C2 C1 C2 C3 -0.07(12) 2_455 .
N1 C2 C3 C3 -177.8(2) . 2_455
C1 C2 C3 C3 0.2(3) . 2_455
N1 C2 C3 S1 0.8(3) . .
C1 C2 C3 S1 178.80(12) . .
C4 S1 C3 C2 -0.43(18) . .
C4 S1 C3 C3 177.5(4) . 2_455
C2 N1 C4 S1 0.4(2) . .
C2 N1 C4 Si1 173.96(16) . .
C3 S1 C4 N1 0.01(17) . .
C3 S1 C4 Si1 -173.39(15) . .
C8 Si1 C4 N1 156.89(18) . .
C11 Si1 C4 N1 30.8(2) . .
C5 Si1 C4 N1 -85.7(2) . .
C8 Si1 C4 S1 -30.34(17) . .
C11 Si1 C4 S1 -156.41(14) . .
C5 Si1 C4 S1 87.06(15) . .
C8 Si1 C5 C7 50.57(19) . .
C11 Si1 C5 C7 -178.62(17) . .
C4 Si1 C5 C7 -65.39(18) . .
C8 Si1 C5 C6 175.00(17) . .
C11 Si1 C5 C6 -54.2(2) . .
C4 Si1 C5 C6 59.04(19) . .
C11 Si1 C8 C10 -70.6(2) . .
C4 Si1 C8 C10 171.06(17) . .
C5 Si1 C8 C10 56.0(2) . .
C11 Si1 C8 C9 55.7(2) . .
C4 Si1 C8 C9 -62.6(2) . .
C5 Si1 C8 C9 -177.65(17) . .
C8 Si1 C11 C12 -58.8(2) . .
C4 Si1 C11 C12 60.9(2) . .
C5 Si1 C11 C12 174.73(17) . .
C8 Si1 C11 C13 70.4(2) . .
C4 Si1 C11 C13 -170.01(18) . .
C5 Si1 C11 C13 -56.1(2) . .
